data_1561689
loop_
_publ_author_name
'Ren, Guo-Jian'
'Liu, Yan-Qing'
'Liu, Sui-Jun'

_publ_section_title
;
 Two novel metal-organic frameworks based on linear dicarboxylic acid and
 5-(4-pyridyl)tetrazole
;
_journal_name_full 'Journal of Solid State Chemistry'
_journal_page_first 79
_journal_page_last 82
_journal_paper_doi 10.1016/j.jssc.2015.09.005
_journal_volume 232
_journal_year 2015
_chemical_formula_sum 'C24 H12 Co2 N11 O5'
_chemical_formula_weight 652.31
_space_group_IT_number 138
_space_group_name_Hall '-P 4ac 2ac'
_space_group_name_H-M_alt 'P 42/n c m :2'
_symmetry_cell_setting tetragonal
_symmetry_space_group_name_H-M 'P 42/n c m :2'
_atom_sites_solution_hydrogens geom
_atom_sites_solution_primary direct
_atom_sites_solution_secondary difmap
_cell_angle_alpha 90.00
_cell_angle_beta 90.00
_cell_angle_gamma 90.00
_cell_formula_units_Z 4
_cell_length_a 14.126(3)
_cell_length_b 14.126(3)
_cell_length_c 28.683(6)
_cell_measurement_reflns_used 9780
_cell_measurement_temperature 113(2)
_cell_measurement_theta_max 27.8426
_cell_measurement_theta_min 2.1590
_cell_volume 5724(2)
_computing_cell_refinement 'CrystalClear (Rigaku Inc., 2008)'
_computing_data_collection 'CrystalClear (Rigaku Inc., 2008)'
_computing_data_reduction 'CrystalClear (Rigaku Inc., 2008)'
_computing_structure_refinement 'SHELXL-97 (Sheldrick, 1997)'
_computing_structure_solution 'SHELXS-97 (Sheldrick, 1990)'
_diffrn_ambient_temperature 113(2)
_diffrn_measured_fraction_theta_full 0.999
_diffrn_measured_fraction_theta_max 0.999
_diffrn_measurement_device_type 'CCD area detector'
_diffrn_measurement_method \w
_diffrn_radiation_monochromator graphite
_diffrn_radiation_source 'fine-focus sealed tube'
_diffrn_radiation_type MoK\a
_diffrn_radiation_wavelength 0.71073
_diffrn_reflns_av_R_equivalents 0.0911
_diffrn_reflns_av_sigmaI/netI 0.0455
_diffrn_reflns_limit_h_max 18
_diffrn_reflns_limit_h_min -16
_diffrn_reflns_limit_k_max 18
_diffrn_reflns_limit_k_min -18
_diffrn_reflns_limit_l_max 37
_diffrn_reflns_limit_l_min -37
_diffrn_reflns_number 45902
_diffrn_reflns_theta_full 27.85
_diffrn_reflns_theta_max 27.85
_diffrn_reflns_theta_min 1.42
_exptl_absorpt_coefficient_mu 0.606
_exptl_absorpt_correction_T_max 1.0000
_exptl_absorpt_correction_T_min 0.6602
_exptl_absorpt_correction_type multi-scan
_exptl_crystal_colour red
_exptl_crystal_density_diffrn 0.757
_exptl_crystal_density_method 'not measured'
_exptl_crystal_description square
_exptl_crystal_F_000 1260
_exptl_crystal_size_max 0.15
_exptl_crystal_size_mid 0.12
_exptl_crystal_size_min 0.10
_refine_diff_density_max 0.579
_refine_diff_density_min -0.380
_refine_diff_density_rms 0.089
_refine_ls_extinction_coef 0.0042(12)
_refine_ls_extinction_expression Fc^*^=kFc[1+0.001xFc^2^\l^3^/sin(2\q)]^-1/4^
_refine_ls_extinction_method SHELXL
_refine_ls_goodness_of_fit_ref 1.121
_refine_ls_hydrogen_treatment mixed
_refine_ls_matrix_type full
_refine_ls_number_parameters 122
_refine_ls_number_reflns 3605
_refine_ls_number_restraints 18
_refine_ls_restrained_S_all 1.125
_refine_ls_R_factor_all 0.1021
_refine_ls_R_factor_gt 0.0817
_refine_ls_shift/su_max 0.005
_refine_ls_shift/su_mean 0.000
_refine_ls_structure_factor_coef Fsqd
_refine_ls_weighting_details 'calc w=1/[\s^2^(Fo^2^)+(0.1442P)^2^+2.0777P] where P=(Fo^2^+2Fc^2^)/3'
_refine_ls_weighting_scheme calc
_refine_ls_wR_factor_gt 0.2338
_refine_ls_wR_factor_ref 0.2544
_reflns_number_gt 2870
_reflns_number_total 3605
_reflns_threshold_expression >2sigma(I)
_cod_data_source_file JSSC-2015-232-79.cif
_cod_data_source_block 1
_cod_depositor_comments
;
The following automatic conversions were performed:

data item '_exptl_absorpt_correction_type' value 'Multi-scan' was
changed to 'multi-scan' in accordance with the built-in table derived
from the CIF Core dictionary named 'cif_core.dic' version 2.4.5 last
updated on 2014-11-21.

Automatic conversion script
Id: cif_fix_values 8369 2020-08-20 11:38:08Z andrius 
;
_cod_original_sg_symbol_H-M P42/ncm
_cod_database_code 1561689

loop_
_symmetry_equiv_pos_as_xyz
'x, y, z'
'-y+1/2, x, z+1/2'
'-x+1/2, -y+1/2, z'
'y, -x+1/2, z+1/2'
'x+1/2, -y, -z+1/2'
'y+1/2, x+1/2, -z'
'-x, y+1/2, -z+1/2'
'-y, -x, -z'
'-x, -y, -z'
'y-1/2, -x, -z-1/2'
'x-1/2, y-1/2, -z'
'-y, x-1/2, -z-1/2'
'-x-1/2, y, z-1/2'
'-y-1/2, -x-1/2, z'
'x, -y-1/2, z-1/2'
'y, x, z'

loop_
_atom_site_label
_atom_site_type_symbol
_atom_site_fract_x
_atom_site_fract_y
_atom_site_fract_z
_atom_site_U_iso_or_equiv
_atom_site_adp_type
_atom_site_occupancy
_atom_site_symmetry_multiplicity
_atom_site_calc_flag
_atom_site_refinement_flags
_atom_site_disorder_assembly
_atom_site_disorder_group
Co1 Co 0.33693(3) 0.16307(3) 0.14717(2) 0.0440(3) Uani 1 2 d S . .
O1 O 0.4472(2) 0.16336(19) 0.09661(8) 0.0586(7) Uani 1 1 d . . .
O2 O 0.2500 0.2500 0.10058(13) 0.0507(11) Uani 1 4 d S . .
N5 N 0.1797(2) 0.0680(2) 0.20650(9) 0.0481(7) Uani 1 1 d . . .
N6 N 0.2075(2) 0.14146(19) 0.18120(9) 0.0444(6) Uani 1 1 d . . .
N4 N 0.42060(19) 0.07940(19) 0.19151(13) 0.0491(9) Uani 1 2 d S . .
C1 C 0.3921(3) -0.0065(3) 0.20510(15) 0.0630(10) Uani 1 1 d . . .
H1 H 0.3331 -0.0279 0.1953 0.076 Uiso 1 1 calc R . .
C2 C 0.4464(3) -0.0649(3) 0.23305(14) 0.0638(10) Uani 1 1 d . . .
H2 H 0.4239 -0.1242 0.2417 0.077 Uiso 1 1 calc R . .
C3 C 0.5345(2) -0.0345(2) 0.24799(16) 0.0474(10) Uani 1 2 d S . .
C4 C 0.0939(2) 0.0939(2) 0.22125(16) 0.0464(10) Uani 1 2 d S . .
C5 C 0.4107(2) 0.0893(2) 0.07896(16) 0.0516(11) Uani 1 2 d S . .
C6 C 0.4571(3) 0.0429(3) 0.03779(16) 0.0530(11) Uani 1 2 d S . .
C7 C 0.4199(3) -0.0376(4) 0.01908(15) 0.0844(16) Uani 1 1 d . . .
H7 H 0.3656 -0.0641 0.0320 0.101 Uiso 1 1 calc R . .
C10 C 0.1505(13) 0.1505(13) 0.0558(9) 0.093(7) Uani 0.50 2 d SP . .
N7 N 0.2500 0.2500 0.0233(3) 0.200(9) Uani 1 4 d SU . .
C8 C 0.2264(8) 0.2264(8) 0.0590(4) 0.087(5) Uani 0.50 2 d SPU . .
C11 C 0.2500 0.2500 -0.0263(5) 0.247(12) Uani 1 4 d SU . .
C9 C 0.156(2) 0.156(2) 0.0358(11) 0.19(2) Uani 0.50 2 d SP . .

loop_
_atom_site_aniso_label
_atom_site_aniso_U_11
_atom_site_aniso_U_22
_atom_site_aniso_U_33
_atom_site_aniso_U_23
_atom_site_aniso_U_13
_atom_site_aniso_U_12
Co1 0.0443(3) 0.0443(3) 0.0435(4) -0.00461(15) 0.00461(15) 0.0074(3)
O1 0.0637(16) 0.0519(15) 0.0601(14) -0.0158(10) 0.0158(12) 0.0028(12)
O2 0.0553(18) 0.0553(18) 0.041(2) 0.000 0.000 0.009(2)
N5 0.0442(16) 0.0437(15) 0.0565(15) 0.0038(12) 0.0057(11) 0.0070(11)
N6 0.0437(15) 0.0417(15) 0.0478(14) 0.0040(10) 0.0042(11) 0.0078(11)
N4 0.0430(13) 0.0430(13) 0.061(2) -0.0026(11) 0.0026(11) 0.0074(16)
C1 0.049(2) 0.045(2) 0.095(3) 0.0045(18) -0.0185(18) 0.0005(15)
C2 0.051(2) 0.0427(19) 0.098(3) 0.0123(18) -0.0099(19) -0.0037(15)
C3 0.0403(14) 0.0403(14) 0.062(2) 0.0036(13) -0.0036(13) 0.0048(18)
C4 0.0406(14) 0.0406(14) 0.058(2) 0.0010(13) 0.0010(13) 0.0049(18)
C5 0.0527(18) 0.0527(18) 0.049(2) -0.0077(13) 0.0077(13) 0.011(2)
C6 0.0526(17) 0.0526(17) 0.054(2) -0.0112(14) 0.0112(14) 0.007(2)
C7 0.081(3) 0.082(3) 0.089(3) -0.037(2) 0.042(2) -0.025(3)
C10 0.075(7) 0.075(7) 0.128(19) -0.044(10) -0.044(10) 0.022(8)
N7 0.285(14) 0.285(14) 0.030(4) 0.000 0.000 0.086(17)
C8 0.100(9) 0.100(9) 0.062(7) -0.008(4) -0.008(4) 0.022(10)
C11 0.34(2) 0.34(2) 0.057(7) 0.000 0.000 -0.01(3)
C9 0.23(3) 0.23(3) 0.11(2) -0.044(13) -0.044(13) -0.11(3)

loop_
_atom_type_symbol
_atom_type_description
_atom_type_scat_dispersion_real
_atom_type_scat_dispersion_imag
_atom_type_scat_source
C C 0.0033 0.0016 'International Tables Vol C Tables 4.2.6.8 and 6.1.1.4'
H H 0.0000 0.0000 'International Tables Vol C Tables 4.2.6.8 and 6.1.1.4'
Co Co 0.3494 0.9721 'International Tables Vol C Tables 4.2.6.8 and 6.1.1.4'
N N 0.0061 0.0033 'International Tables Vol C Tables 4.2.6.8 and 6.1.1.4'
O O 0.0106 0.0060 'International Tables Vol C Tables 4.2.6.8 and 6.1.1.4'

loop_
_geom_angle_atom_site_label_1
_geom_angle_atom_site_label_2
_geom_angle_atom_site_label_3
_geom_angle
_geom_angle_site_symmetry_1
_geom_angle_site_symmetry_3
N6 Co1 N6 92.13(15) 14_665 .
N6 Co1 N4 97.29(10) 14_665 .
N6 Co1 N4 97.29(10) . .
N6 Co1 O1 163.05(10) 14_665 14_665
N6 Co1 O1 102.07(10) . 14_665
N4 Co1 O1 90.10(12) . 14_665
N6 Co1 O1 102.07(10) 14_665 .
N6 Co1 O1 163.05(10) . .
N4 Co1 O1 90.10(12) . .
O1 Co1 O1 62.52(14) 14_665 .
N6 Co1 O2 82.92(9) 14_665 .
N6 Co1 O2 82.92(9) . .
N4 Co1 O2 179.69(14) . .
O1 Co1 O2 89.63(11) 14_665 .
O1 Co1 O2 89.63(10) . .
C5 O1 Co1 88.4(2) . .
C8 O2 C8 43.1(15) . 3
C8 O2 Co1 124.6(2) . 3
C8 O2 Co1 124.6(2) 3 3
C8 O2 Co1 124.6(2) . .
C8 O2 Co1 124.6(2) 3 .
Co1 O2 Co1 104.84(16) 3 .
N6 N5 C4 103.2(3) . .
N6 N6 N5 110.13(17) 16 .
N6 N6 Co1 120.93(7) 16 .
N5 N6 Co1 128.9(2) . .
C1 N4 C1 117.5(4) 14_665 .
C1 N4 Co1 121.2(2) 14_665 .
C1 N4 Co1 121.2(2) . .
N4 C1 C2 123.0(4) . .
N4 C1 H1 118.5 . .
C2 C1 H1 118.5 . .
C1 C2 C3 119.5(4) . .
C1 C2 H2 120.2 . .
C3 C2 H2 120.2 . .
C2 C3 C2 117.5(4) . 14_665
C2 C3 C4 121.2(2) . 10_656
C2 C3 C4 121.2(2) 14_665 10_656
N5 C4 N5 113.4(4) . 16
N5 C4 C3 123.3(2) . 12_556
N5 C4 C3 123.3(2) 16 12_556
O1 C5 O1 120.6(4) 14_665 .
O1 C5 C6 119.7(2) 14_665 .
O1 C5 C6 119.7(2) . .
C7 C6 C7 119.3(5) . 14_665
C7 C6 C5 120.4(2) . .
C7 C6 C5 120.4(2) 14_665 .
C6 C7 C7 120.4(2) . 6_545
C6 C7 H7 119.8 . .
C7 C7 H7 119.8 6_545 .
C9 C10 C8 83(6) . .
C8 N7 C8 49.3(16) 3 .
C8 N7 C11 155.3(8) 3 .
C8 N7 C11 155.3(8) . .
C8 N7 C9 54.6(12) 3 3
C8 N7 C9 103.9(13) . 3
C11 N7 C9 100.8(9) . 3
C8 N7 C9 103.9(13) 3 .
C8 N7 C9 54.6(12) . .
C11 N7 C9 100.8(9) . .
C9 N7 C9 158.5(18) 3 .
C8 C8 N7 65.3(8) 3 .
C8 C8 O2 68.5(7) 3 .
N7 C8 O2 133.8(15) . .
C8 C8 C10 176.5(11) 3 .
N7 C8 C10 111.2(14) . .
O2 C8 C10 115.0(15) . .
C8 C8 C9 154.7(16) 3 .
N7 C8 C9 89.4(18) . .
O2 C8 C9 136.8(19) . .
C10 C8 C9 22(2) . .
C10 C9 C8 75(5) . .
C10 C9 N7 111(6) . .
C8 C9 N7 36.1(11) . .

loop_
_geom_bond_atom_site_label_1
_geom_bond_atom_site_label_2
_geom_bond_distance
_geom_bond_site_symmetry_2
Co1 N6 2.095(3) 14_665
Co1 N6 2.095(3) .
Co1 N4 2.100(4) .
Co1 O1 2.128(2) 14_665
Co1 O1 2.128(2) .
Co1 O2 2.191(2) .
O1 C5 1.271(3) .
O2 C8 1.282(12) .
O2 C8 1.282(12) 3
O2 Co1 2.191(2) 3
N5 N6 1.326(4) .
N5 C4 1.335(4) .
N6 N6 1.319(5) 16
N4 C1 1.336(4) 14_665
N4 C1 1.336(4) .
C1 C2 1.383(5) .
C1 H1 0.9300 .
C2 C3 1.385(4) .
C2 H2 0.9300 .
C3 C2 1.385(4) 14_665
C3 C4 1.478(6) 10_656
C4 N5 1.335(4) 16
C4 C3 1.478(6) 12_556
C5 O1 1.271(3) 14_665
C5 C6 1.502(6) .
C6 C7 1.363(5) .
C6 C7 1.363(5) 14_665
C7 C7 1.386(7) 6_545
C7 H7 0.9300 .
C10 C9 0.58(5) .
C10 C8 1.52(3) .
N7 C8 1.128(13) 3
N7 C8 1.128(13) .
N7 C11 1.421(15) .
N7 C9 1.92(5) 3
N7 C9 1.92(5) .
C8 C8 0.94(3) 3
C8 C9 1.56(4) .

loop_
_geom_torsion_atom_site_label_1
_geom_torsion_atom_site_label_2
_geom_torsion_atom_site_label_3
_geom_torsion_atom_site_label_4
_geom_torsion
_geom_torsion_site_symmetry_1
_geom_torsion_site_symmetry_2
_geom_torsion_site_symmetry_3
_geom_torsion_site_symmetry_4
N6 Co1 O1 C5 -172.1(3) 14_665 . . .
N6 Co1 O1 C5 -25.8(5) . . . .
N4 Co1 O1 C5 90.4(3) . . . .
O1 Co1 O1 C5 0.3(3) 14_665 . . .
O2 Co1 O1 C5 -89.4(3) . . . .
N6 Co1 O2 C8 159.9(9) 14_665 . . .
N6 Co1 O2 C8 -107.0(9) . . . .
N4 Co1 O2 C8 26.5(9) . . . .
O1 Co1 O2 C8 -4.8(9) 14_665 . . .
O1 Co1 O2 C8 57.7(9) . . . .
N6 Co1 O2 C8 107.0(9) 14_665 . . 3
N6 Co1 O2 C8 -159.9(9) . . . 3
N4 Co1 O2 C8 -26.5(9) . . . 3
O1 Co1 O2 C8 -57.7(9) 14_665 . . 3
O1 Co1 O2 C8 4.8(9) . . . 3
N6 Co1 O2 Co1 -46.53(8) 14_665 . . 3
N6 Co1 O2 Co1 46.53(8) . . . 3
N4 Co1 O2 Co1 180(3) . . . 3
O1 Co1 O2 Co1 148.74(7) 14_665 . . 3
O1 Co1 O2 Co1 -148.74(7) . . . 3
C4 N5 N6 N6 0.2(3) . . . 16
C4 N5 N6 Co1 177.2(3) . . . .
N6 Co1 N6 N6 51.54(11) 14_665 . . 16
N4 Co1 N6 N6 149.17(9) . . . 16
O1 Co1 N6 N6 -119.16(9) 14_665 . . 16
O1 Co1 N6 N6 -95.6(4) . . . 16
O2 Co1 N6 N6 -31.06(7) . . . 16
N6 Co1 N6 N5 -125.1(2) 14_665 . . .
N4 Co1 N6 N5 -27.5(3) . . . .
O1 Co1 N6 N5 64.2(3) 14_665 . . .
O1 Co1 N6 N5 87.7(4) . . . .
O2 Co1 N6 N5 152.3(3) . . . .
N6 Co1 N4 C1 -45.3(4) 14_665 . . 14_665
N6 Co1 N4 C1 -138.4(3) . . . 14_665
O1 Co1 N4 C1 119.4(4) 14_665 . . 14_665
O1 Co1 N4 C1 56.9(4) . . . 14_665
O2 Co1 N4 C1 88.2(4) . . . 14_665
N6 Co1 N4 C1 138.4(3) 14_665 . . .
N6 Co1 N4 C1 45.3(4) . . . .
O1 Co1 N4 C1 -56.9(4) 14_665 . . .
O1 Co1 N4 C1 -119.4(4) . . . .
O2 Co1 N4 C1 -88.2(3) . . . .
C1 N4 C1 C2 1.4(8) 14_665 . . .
Co1 N4 C1 C2 177.9(3) . . . .
N4 C1 C2 C3 0.0(7) . . . .
C1 C2 C3 C2 -1.4(8) . . . 14_665
C1 C2 C3 C4 178.6(4) . . . 10_656
N6 N5 C4 N5 -0.4(5) . . . 16
N6 N5 C4 C3 -178.7(4) . . . 12_556
Co1 O1 C5 O1 -0.6(5) . . . 14_665
Co1 O1 C5 C6 -178.6(4) . . . .
O1 C5 C6 C7 0.6(8) 14_665 . . .
O1 C5 C6 C7 178.6(5) . . . .
O1 C5 C6 C7 -178.6(5) 14_665 . . 14_665
O1 C5 C6 C7 -0.6(8) . . . 14_665
C7 C6 C7 C7 -1.2(13) 14_665 . . 6_545
C5 C6 C7 C7 179.6(6) . . . 6_545
C11 N7 C8 C8 180.000(2) . . . 3
C9 N7 C8 C8 -0.001(1) 3 . . 3
C9 N7 C8 C8 179.999(1) . . . 3
C8 N7 C8 O2 0.0 3 . . .
C11 N7 C8 O2 180.0 . . . .
C9 N7 C8 O2 0.0 3 . . .
C9 N7 C8 O2 180.0 . . . .
C8 N7 C8 C10 180.0 3 . . .
C11 N7 C8 C10 0.002(2) . . . .
C9 N7 C8 C10 180.0 3 . . .
C9 N7 C8 C10 0.0 . . . .
C8 N7 C8 C9 180.0 3 . . .
C11 N7 C8 C9 0.001(2) . . . .
C9 N7 C8 C9 180.000(1) 3 . . .
Co1 O2 C8 C8 105.8(5) 3 . . 3
Co1 O2 C8 C8 -105.8(5) . . . 3
C8 O2 C8 N7 0.0 3 . . .
Co1 O2 C8 N7 105.8(5) 3 . . .
Co1 O2 C8 N7 -105.8(5) . . . .
C8 O2 C8 C10 180.0 3 . . .
Co1 O2 C8 C10 -74.2(5) 3 . . .
Co1 O2 C8 C10 74.2(5) . . . .
C8 O2 C8 C9 179.998(2) 3 . . .
Co1 O2 C8 C9 -74.2(5) 3 . . .
Co1 O2 C8 C9 74.2(5) . . . .
C9 C10 C8 C8 -0.029(13) . . . 3
C9 C10 C8 N7 -0.002(2) . . . .
C9 C10 C8 O2 180.000(2) . . . .
C8 C10 C9 N7 0.0 . . . .
C8 C8 C9 C10 179.996(3) 3 . . .
N7 C8 C9 C10 179.998(2) . . . .
O2 C8 C9 C10 0.000(2) . . . .
C8 C8 C9 N7 -0.003(2) 3 . . .
O2 C8 C9 N7 180.001(4) . . . .
C10 C8 C9 N7 180.0 . . . .
C8 N7 C9 C10 -0.001(1) 3 . . .
C8 N7 C9 C10 -0.002(2) . . . .
C11 N7 C9 C10 179.999(1) . . . .
C9 N7 C9 C10 -0.001(2) 3 . . .
C8 N7 C9 C8 0.001(2) 3 . . .
C11 N7 C9 C8 180.0 . . . .
C9 N7 C9 C8 0.0 3 . . .
